data_4128479
loop_
_publ_author_name
'Arz, Marius I.'
'Annibale, Vincent T.'
'Kelly, Nicole L.'
'Hanna, John V.'
'Manners, Ian'

_publ_section_title
;
 Ring-Opening Polymerization of Cyclic Phosphonates: Access to Inorganic
 Polymers with a P<sup>V</sup>-O Main Chain.
;
_journal_issue 7
_journal_name_full 'Journal of the American Chemical Society'
_journal_page_first 2894
_journal_page_last 2899
_journal_paper_doi 10.1021/jacs.8b13435
_journal_volume 141
_journal_year 2019
_chemical_formula_moiety 'C36 H51 O6 P3'
_chemical_formula_sum 'C36 H51 O6 P3'
_chemical_formula_weight 672.67
_space_group_crystal_system monoclinic
_space_group_IT_number 14
_space_group_name_Hall '-P 2yn'
_space_group_name_H-M_alt 'P 1 21/n 1'
_atom_sites_solution_hydrogens geom
_atom_sites_solution_primary dual
_audit_creation_date 2018-08-21
_audit_creation_method
;
Olex2 1.2
(compiled 2018.05.29 svn.r3508 for OlexSys, GUI svn.r5506)
;
_cell_angle_alpha 90
_cell_angle_beta 97.4240(10)
_cell_angle_gamma 90
_cell_formula_units_Z 4
_cell_length_a 11.0540(2)
_cell_length_b 24.3980(4)
_cell_length_c 13.4029(2)
_cell_measurement_reflns_used 9256
_cell_measurement_temperature 100(2)
_cell_measurement_theta_max 27.52
_cell_measurement_theta_min 2.27
_cell_volume 3584.40(10)
_computing_molecular_graphics 'Olex2 (Dolomanov et al., 2009)'
_computing_publication_material 'Olex2 (Dolomanov et al., 2009)'
_computing_structure_refinement 'ShelXL (Sheldrick, 2015)'
_computing_structure_solution 'ShelXT (Sheldrick, 2015)'
_diffrn_ambient_temperature 100.0
_diffrn_measured_fraction_theta_full 1.000
_diffrn_measured_fraction_theta_max 1.000
_diffrn_measurement_device_type 'Bruker APEX-II CCD'
_diffrn_measurement_method '\f and \w scans'
_diffrn_radiation_monochromator graphite
_diffrn_radiation_type MoK\a
_diffrn_radiation_wavelength 0.71073
_diffrn_reflns_av_R_equivalents 0.0382
_diffrn_reflns_av_unetI/netI 0.0349
_diffrn_reflns_Laue_measured_fraction_full 1.000
_diffrn_reflns_Laue_measured_fraction_max 1.000
_diffrn_reflns_limit_h_max 14
_diffrn_reflns_limit_h_min -14
_diffrn_reflns_limit_k_max 31
_diffrn_reflns_limit_k_min -31
_diffrn_reflns_limit_l_max 8
_diffrn_reflns_limit_l_min -17
_diffrn_reflns_number 33945
_diffrn_reflns_point_group_measured_fraction_full 1.000
_diffrn_reflns_point_group_measured_fraction_max 1.000
_diffrn_reflns_theta_full 25.242
_diffrn_reflns_theta_max 27.541
_diffrn_reflns_theta_min 1.745
_diffrn_standards_number 0
_exptl_absorpt_coefficient_mu 0.209
_exptl_absorpt_correction_T_max 0.7456
_exptl_absorpt_correction_T_min 0.6223
_exptl_absorpt_correction_type multi-scan
_exptl_absorpt_process_details
'SADABS-2016/2 (Bruker,2016/2) was used for absorption correction. wR2(int) was 0.0609 before and 0.0433 after correction. The Ratio of minimum to maximum transmission is 0.8346. The \l/2 correction factor is Not present.'
_exptl_crystal_colour colourless
_exptl_crystal_density_diffrn 1.247
_exptl_crystal_description block
_exptl_crystal_F_000 1440
_exptl_crystal_size_max 0.23
_exptl_crystal_size_mid 0.18
_exptl_crystal_size_min 0.18
_refine_diff_density_max 0.501
_refine_diff_density_min -0.336
_refine_diff_density_rms 0.056
_refine_ls_extinction_method none
_refine_ls_goodness_of_fit_ref 1.016
_refine_ls_hydrogen_treatment constr
_refine_ls_matrix_type full
_refine_ls_number_parameters 421
_refine_ls_number_reflns 8268
_refine_ls_number_restraints 0
_refine_ls_restrained_S_all 1.016
_refine_ls_R_factor_all 0.0515
_refine_ls_R_factor_gt 0.0368
_refine_ls_shift/su_max 0.001
_refine_ls_shift/su_mean 0.000
_refine_ls_structure_factor_coef Fsqd
_refine_ls_weighting_details 'w=1/[\s^2^(Fo^2^)+(0.0444P)^2^+1.9845P] where P=(Fo^2^+2Fc^2^)/3'
_refine_ls_weighting_scheme calc
_refine_ls_wR_factor_gt 0.0881
_refine_ls_wR_factor_ref 0.0959
_reflns_Friedel_coverage 0.000
_reflns_number_gt 6723
_reflns_number_total 8268
_reflns_threshold_expression 'I > 2\s(I)'
_cod_data_source_file ja8b13435_si_002.cif
_cod_data_source_block 1tBuAr'3
_cod_database_code 4128479
_shelx_shelxl_version_number 2018/3
_shelx_space_group_comment
;
The symmetry employed for this shelxl refinement is uniquely defined
by the following loop, which should always be used as a source of
symmetry information in preference to the above space-group names.
They are only intended as comments.
;
_shelx_estimated_absorpt_t_max 0.963
_shelx_estimated_absorpt_t_min 0.954
_olex2_refinement_description
;
1. Fixed Uiso
 At 1.2 times of:
  All C(H) groups
 At 1.5 times of:
  All C(H,H,H) groups
2.a Aromatic/amide H refined with riding coordinates:
 C3(H3), C17(H17), C27(H27), C5(H5), C15(H15), C29(H29)
2.b Idealised Me refined as rotating group:
 C7(H7A,H7B,H7C), C12(H12A,H12B,H12C), C24(H24A,H24B,H24C), C31(H31A,H31B,
 H31C), C36(H36A,H36B,H36C), C11(H11A,H11B,H11C), C19(H19A,H19B,H19C), C9(H9A,
 H9B,H9C), C21(H21A,H21B,H21C), C10(H10A,H10B,H10C), C23(H23A,H23B,H23C),
 C33(H33A,H33B,H33C), C22(H22A,H22B,H22C), C35(H35A,H35B,H35C), C34(H34A,H34B,
 H34C)
;
_olex2_submission_special_instructions 'No special instructions were received'

loop_
_space_group_symop_operation_xyz
'x, y, z'
'-x+1/2, y+1/2, -z+1/2'
'-x, -y, -z'
'x-1/2, -y-1/2, z-1/2'

loop_
_atom_site_label
_atom_site_type_symbol
_atom_site_fract_x
_atom_site_fract_y
_atom_site_fract_z
_atom_site_U_iso_or_equiv
_atom_site_adp_type
_atom_site_occupancy
_atom_site_site_symmetry_order
_atom_site_calc_flag
_atom_site_refinement_flags_posn
P3 P 0.53365(3) 0.57809(2) 0.23540(3) 0.01211(9) Uani 1 1 d .
P1 P 0.74650(4) 0.64844(2) 0.21769(3) 0.01196(9) Uani 1 1 d .
P2 P 0.64591(4) 0.64006(2) 0.40957(3) 0.01219(9) Uani 1 1 d .
O6 O 0.61789(10) 0.61899(5) 0.18194(8) 0.0137(2) Uani 1 1 d .
O1 O 0.85030(10) 0.61254(5) 0.21240(8) 0.0177(2) Uani 1 1 d .
O4 O 0.59194(10) 0.58604(5) 0.35172(8) 0.0138(2) Uani 1 1 d .
O2 O 0.73285(10) 0.66429(5) 0.33249(8) 0.0141(2) Uani 1 1 d .
O3 O 0.55312(10) 0.67951(5) 0.42840(8) 0.0177(2) Uani 1 1 d .
O5 O 0.40557(10) 0.59293(5) 0.21446(9) 0.0192(3) Uani 1 1 d .
C18 C 0.80309(14) 0.56495(7) 0.51863(11) 0.0133(3) Uani 1 1 d .
C2 C 0.82751(14) 0.72192(7) 0.08392(11) 0.0135(3) Uani 1 1 d .
C6 C 0.63211(14) 0.74417(7) 0.14306(11) 0.0140(3) Uani 1 1 d .
C1 C 0.73520(14) 0.70972(7) 0.14535(11) 0.0125(3) Uani 1 1 d .
C26 C 0.53096(14) 0.46743(7) 0.26650(11) 0.0148(3) Uani 1 1 d .
C3 C 0.81078(14) 0.76692(7) 0.02004(11) 0.0145(3) Uani 1 1 d .
H3 H 0.872261 0.775260 -0.021006 0.017 Uiso 1 1 calc R
C25 C 0.56963(13) 0.50936(7) 0.20504(11) 0.0126(3) Uani 1 1 d .
C14 C 0.74393(14) 0.64597(7) 0.60860(12) 0.0151(3) Uani 1 1 d .
C13 C 0.74006(13) 0.61535(7) 0.51844(11) 0.0127(3) Uani 1 1 d .
C7 C 0.94476(14) 0.68993(7) 0.08479(12) 0.0165(3) Uani 1 1 d .
H7A H 0.990152 0.690674 0.152611 0.025 Uiso 1 1 calc GR
H7B H 0.994356 0.706481 0.037227 0.025 Uiso 1 1 calc GR
H7C H 0.925792 0.651894 0.065113 0.025 Uiso 1 1 calc GR
C17 C 0.85954(14) 0.54442(7) 0.60985(11) 0.0152(3) Uani 1 1 d .
H17 H 0.900360 0.510145 0.610085 0.018 Uiso 1 1 calc R
C27 C 0.54930(15) 0.41311(7) 0.24157(12) 0.0172(3) Uani 1 1 d .
H27 H 0.523985 0.385135 0.283613 0.021 Uiso 1 1 calc R
C12 C 0.52993(14) 0.73620(7) 0.20668(12) 0.0171(3) Uani 1 1 d .
H12A H 0.485627 0.702393 0.186269 0.026 Uiso 1 1 calc GR
H12B H 0.473846 0.767425 0.197255 0.026 Uiso 1 1 calc GR
H12C H 0.564131 0.733623 0.277718 0.026 Uiso 1 1 calc GR
C4 C 0.70766(14) 0.80042(7) 0.01350(11) 0.0147(3) Uani 1 1 d .
C5 C 0.62171(14) 0.78876(7) 0.07756(11) 0.0152(3) Uani 1 1 d .
H5 H 0.552932 0.812194 0.076653 0.018 Uiso 1 1 calc R
C30 C 0.62217(14) 0.49527(7) 0.11734(11) 0.0139(3) Uani 1 1 d .
C28 C 0.60329(15) 0.39798(7) 0.15748(11) 0.0164(3) Uani 1 1 d .
C24 C 0.81561(15) 0.53177(7) 0.42545(11) 0.0161(3) Uani 1 1 d .
H24A H 0.739612 0.511750 0.404870 0.024 Uiso 1 1 calc GR
H24B H 0.882952 0.505656 0.439927 0.024 Uiso 1 1 calc GR
H24C H 0.832374 0.556355 0.371070 0.024 Uiso 1 1 calc GR
C8 C 0.69370(15) 0.84842(7) -0.06074(12) 0.0176(3) Uani 1 1 d .
C16 C 0.85872(14) 0.57207(7) 0.70117(11) 0.0159(3) Uani 1 1 d .
C15 C 0.80373(15) 0.62315(7) 0.69727(11) 0.0171(3) Uani 1 1 d .
H15 H 0.806753 0.643694 0.757755 0.020 Uiso 1 1 calc R
C31 C 0.46958(16) 0.47892(7) 0.35902(12) 0.0193(3) Uani 1 1 d .
H31A H 0.531204 0.489699 0.414790 0.029 Uiso 1 1 calc GR
H31B H 0.427483 0.445826 0.377601 0.029 Uiso 1 1 calc GR
H31C H 0.410331 0.508662 0.344524 0.029 Uiso 1 1 calc GR
C29 C 0.63827(15) 0.44011(7) 0.09731(11) 0.0164(3) Uani 1 1 d .
H29 H 0.675122 0.430623 0.039460 0.020 Uiso 1 1 calc R
C20 C 0.91590(15) 0.54512(8) 0.79945(12) 0.0194(3) Uani 1 1 d .
C36 C 0.66119(16) 0.53597(7) 0.04254(12) 0.0192(3) Uani 1 1 d .
H36A H 0.596832 0.563383 0.026391 0.029 Uiso 1 1 calc GR
H36B H 0.675493 0.516684 -0.019001 0.029 Uiso 1 1 calc GR
H36C H 0.736505 0.554210 0.071767 0.029 Uiso 1 1 calc GR
C32 C 0.62514(17) 0.33821(7) 0.12965(13) 0.0215(4) Uani 1 1 d .
C11 C 0.56736(16) 0.87469(8) -0.06788(14) 0.0263(4) Uani 1 1 d .
H11A H 0.504742 0.846568 -0.084666 0.039 Uiso 1 1 calc GR
H11B H 0.559657 0.902887 -0.120401 0.039 Uiso 1 1 calc GR
H11C H 0.556685 0.891471 -0.003163 0.039 Uiso 1 1 calc GR
C19 C 0.68822(17) 0.70209(7) 0.61645(12) 0.0217(4) Uani 1 1 d .
H19A H 0.711149 0.725621 0.562692 0.033 Uiso 1 1 calc GR
H19B H 0.718185 0.718240 0.681946 0.033 Uiso 1 1 calc GR
H19C H 0.599183 0.698803 0.609825 0.033 Uiso 1 1 calc GR
C9 C 0.79034(16) 0.89182(8) -0.02501(14) 0.0229(4) Uani 1 1 d .
H9A H 0.778634 0.904340 0.042553 0.034 Uiso 1 1 calc GR
H9B H 0.782138 0.922996 -0.071508 0.034 Uiso 1 1 calc GR
H9C H 0.871899 0.875822 -0.023295 0.034 Uiso 1 1 calc GR
C21 C 0.91151(18) 0.58286(8) 0.88975(12) 0.0259(4) Uani 1 1 d .
H21A H 0.957821 0.616339 0.880643 0.039 Uiso 1 1 calc GR
H21B H 0.947350 0.564080 0.951177 0.039 Uiso 1 1 calc GR
H21C H 0.826536 0.592383 0.895408 0.039 Uiso 1 1 calc GR
C10 C 0.71384(18) 0.82771(8) -0.16584(13) 0.0262(4) Uani 1 1 d .
H10A H 0.797186 0.813638 -0.163590 0.039 Uiso 1 1 calc GR
H10B H 0.701610 0.857984 -0.214154 0.039 Uiso 1 1 calc GR
H10C H 0.655554 0.798336 -0.186685 0.039 Uiso 1 1 calc GR
C23 C 1.04937(17) 0.53043(9) 0.79244(14) 0.0301(4) Uani 1 1 d .
H23A H 1.052886 0.502512 0.740324 0.045 Uiso 1 1 calc GR
H23B H 1.087259 0.516106 0.857363 0.045 Uiso 1 1 calc GR
H23C H 1.093292 0.563269 0.775171 0.045 Uiso 1 1 calc GR
C33 C 0.5698(2) 0.29808(8) 0.19773(15) 0.0316(4) Uani 1 1 d .
H33A H 0.607423 0.303367 0.267377 0.047 Uiso 1 1 calc GR
H33B H 0.584668 0.260500 0.176513 0.047 Uiso 1 1 calc GR
H33C H 0.481788 0.304493 0.193198 0.047 Uiso 1 1 calc GR
C22 C 0.8444(2) 0.49259(9) 0.81572(13) 0.0302(4) Uani 1 1 d .
H22A H 0.759106 0.501905 0.820702 0.045 Uiso 1 1 calc GR
H22B H 0.880335 0.474675 0.878008 0.045 Uiso 1 1 calc GR
H22C H 0.847992 0.467679 0.758825 0.045 Uiso 1 1 calc GR
C35 C 0.5701(2) 0.32737(8) 0.02083(14) 0.0323(5) Uani 1 1 d .
H35A H 0.482043 0.334143 0.013550 0.048 Uiso 1 1 calc GR
H35B H 0.585156 0.289185 0.003373 0.048 Uiso 1 1 calc GR
H35C H 0.607937 0.351844 -0.024197 0.048 Uiso 1 1 calc GR
C34 C 0.76335(18) 0.32794(9) 0.13799(16) 0.0330(5) Uani 1 1 d .
H34A H 0.799314 0.352722 0.092364 0.049 Uiso 1 1 calc GR
H34B H 0.778207 0.289875 0.119618 0.049 Uiso 1 1 calc GR
H34C H 0.800602 0.334667 0.207286 0.049 Uiso 1 1 calc GR

loop_
_atom_site_aniso_label
_atom_site_aniso_U_11
_atom_site_aniso_U_22
_atom_site_aniso_U_33
_atom_site_aniso_U_23
_atom_site_aniso_U_13
_atom_site_aniso_U_12
P3 0.01171(18) 0.0118(2) 0.01284(18) 0.00024(14) 0.00177(14) -0.00152(15)
P1 0.01247(18) 0.0122(2) 0.01157(18) 0.00064(14) 0.00296(14) -0.00096(15)
P2 0.01304(18) 0.0129(2) 0.01116(18) -0.00043(15) 0.00358(14) -0.00100(15)
O6 0.0160(5) 0.0126(6) 0.0123(5) 0.0011(4) 0.0009(4) -0.0039(4)
O1 0.0177(6) 0.0165(6) 0.0199(6) 0.0025(5) 0.0060(4) 0.0027(5)
O4 0.0154(5) 0.0143(6) 0.0120(5) 0.0003(4) 0.0029(4) -0.0033(4)
O2 0.0157(5) 0.0155(6) 0.0116(5) -0.0001(4) 0.0036(4) -0.0042(4)
O3 0.0173(6) 0.0195(7) 0.0167(5) -0.0018(5) 0.0042(4) 0.0033(5)
O5 0.0139(5) 0.0196(7) 0.0238(6) -0.0006(5) 0.0010(4) 0.0003(5)
C18 0.0123(7) 0.0153(8) 0.0132(7) -0.0008(6) 0.0044(6) -0.0024(6)
C2 0.0134(7) 0.0136(8) 0.0134(7) -0.0032(6) 0.0009(6) -0.0027(6)
C6 0.0148(7) 0.0132(8) 0.0145(7) -0.0012(6) 0.0035(6) -0.0023(6)
C1 0.0144(7) 0.0116(8) 0.0115(7) 0.0004(6) 0.0019(5) -0.0020(6)
C26 0.0145(7) 0.0154(9) 0.0142(7) 0.0010(6) 0.0010(6) -0.0030(6)
C3 0.0152(7) 0.0157(8) 0.0131(7) 0.0001(6) 0.0039(6) -0.0034(6)
C25 0.0120(7) 0.0121(8) 0.0132(7) -0.0007(6) 0.0004(5) -0.0017(6)
C14 0.0155(7) 0.0146(8) 0.0158(7) -0.0023(6) 0.0044(6) -0.0017(6)
C13 0.0121(7) 0.0142(8) 0.0122(7) 0.0006(6) 0.0034(5) -0.0029(6)
C7 0.0148(7) 0.0180(9) 0.0180(7) 0.0013(6) 0.0065(6) 0.0003(6)
C17 0.0141(7) 0.0163(8) 0.0156(7) 0.0005(6) 0.0035(6) 0.0025(6)
C27 0.0210(8) 0.0161(9) 0.0142(7) 0.0027(6) 0.0011(6) -0.0033(7)
C12 0.0150(7) 0.0174(9) 0.0200(8) 0.0022(6) 0.0060(6) 0.0013(6)
C4 0.0168(7) 0.0125(8) 0.0145(7) 0.0000(6) 0.0006(6) -0.0035(6)
C5 0.0135(7) 0.0139(8) 0.0180(7) -0.0005(6) 0.0017(6) 0.0008(6)
C30 0.0131(7) 0.0155(8) 0.0128(7) 0.0007(6) 0.0004(6) -0.0023(6)
C28 0.0185(8) 0.0148(8) 0.0150(7) -0.0006(6) -0.0020(6) 0.0001(6)
C24 0.0194(8) 0.0154(9) 0.0139(7) -0.0022(6) 0.0042(6) 0.0031(6)
C8 0.0170(8) 0.0166(9) 0.0193(8) 0.0049(6) 0.0029(6) -0.0022(6)
C16 0.0135(7) 0.0211(9) 0.0134(7) -0.0001(6) 0.0026(6) -0.0021(6)
C15 0.0188(8) 0.0204(9) 0.0124(7) -0.0046(6) 0.0037(6) -0.0020(7)
C31 0.0222(8) 0.0176(9) 0.0197(8) 0.0011(7) 0.0093(7) -0.0045(7)
C29 0.0191(8) 0.0177(9) 0.0124(7) -0.0015(6) 0.0025(6) 0.0008(7)
C20 0.0210(8) 0.0240(10) 0.0128(7) -0.0007(7) 0.0008(6) 0.0028(7)
C36 0.0285(9) 0.0167(9) 0.0136(7) -0.0011(6) 0.0070(6) -0.0032(7)
C32 0.0315(10) 0.0139(9) 0.0183(8) -0.0017(6) -0.0006(7) 0.0009(7)
C11 0.0187(8) 0.0266(11) 0.0336(10) 0.0151(8) 0.0031(7) 0.0016(7)
C19 0.0315(9) 0.0160(9) 0.0175(8) -0.0043(6) 0.0021(7) 0.0037(7)
C9 0.0214(9) 0.0162(9) 0.0313(9) 0.0041(7) 0.0043(7) -0.0021(7)
C21 0.0315(10) 0.0310(11) 0.0142(8) -0.0018(7) -0.0003(7) 0.0028(8)
C10 0.0335(10) 0.0268(11) 0.0181(8) 0.0059(7) 0.0028(7) -0.0014(8)
C23 0.0238(9) 0.0446(13) 0.0208(9) -0.0014(8) -0.0010(7) 0.0097(9)
C33 0.0511(13) 0.0138(10) 0.0302(10) 0.0027(7) 0.0071(9) 0.0014(9)
C22 0.0429(11) 0.0295(11) 0.0175(8) 0.0037(7) 0.0012(8) -0.0068(9)
C35 0.0536(13) 0.0181(10) 0.0222(9) -0.0024(7) -0.0068(8) 0.0005(9)
C34 0.0347(11) 0.0249(11) 0.0381(11) -0.0037(8) -0.0003(9) 0.0084(9)

loop_
_atom_type_symbol
_atom_type_description
_atom_type_scat_dispersion_real
_atom_type_scat_dispersion_imag
_atom_type_scat_source
C C 0.0033 0.0016 'International Tables Vol C Tables 4.2.6.8 and 6.1.1.4'
H H 0.0000 0.0000 'International Tables Vol C Tables 4.2.6.8 and 6.1.1.4'
O O 0.0106 0.0060 'International Tables Vol C Tables 4.2.6.8 and 6.1.1.4'
P P 0.1023 0.0942 'International Tables Vol C Tables 4.2.6.8 and 6.1.1.4'

loop_
_geom_angle_atom_site_label_1
_geom_angle_atom_site_label_2
_geom_angle_atom_site_label_3
_geom_angle
O6 P3 O4 100.06(6)
O6 P3 C25 108.98(7)
O4 P3 C25 105.04(7)
O5 P3 O6 111.59(7)
O5 P3 O4 114.37(6)
O5 P3 C25 115.51(7)
O6 P1 O2 101.72(6)
O6 P1 C1 102.48(6)
O1 P1 O6 112.90(7)
O1 P1 O2 111.29(6)
O1 P1 C1 118.74(7)
O2 P1 C1 108.06(7)
O4 P2 O2 101.93(6)
O4 P2 C13 105.00(7)
O2 P2 C13 108.37(7)
O3 P2 O4 113.67(6)
O3 P2 O2 111.19(7)
O3 P2 C13 115.62(7)
P3 O6 P1 133.58(7)
P2 O4 P3 129.81(7)
P2 O2 P1 131.37(7)
C13 C18 C24 124.26(14)
C17 C18 C13 118.67(14)
C17 C18 C24 117.06(14)
C1 C2 C7 124.46(14)
C3 C2 C1 118.25(14)
C3 C2 C7 117.28(14)
C1 C6 C12 124.75(14)
C5 C6 C1 118.61(14)
C5 C6 C12 116.65(14)
C2 C1 P1 119.10(12)
C6 C1 P1 120.78(11)
C6 C1 C2 119.98(14)
C25 C26 C31 122.98(15)
C27 C26 C25 119.08(14)
C27 C26 C31 117.94(14)
C2 C3 C4 122.93(14)
C26 C25 P3 117.03(12)
C26 C25 C30 119.62(15)
C30 C25 P3 122.98(12)
C13 C14 C19 124.73(14)
C15 C14 C13 118.29(15)
C15 C14 C19 116.98(14)
C18 C13 P2 122.07(11)
C18 C13 C14 119.78(14)
C14 C13 P2 118.01(12)
C18 C17 C16 122.83(16)
C26 C27 C28 122.65(15)
C3 C4 C8 120.09(14)
C5 C4 C3 117.33(15)
C5 C4 C8 122.57(14)
C4 C5 C6 122.80(15)
C25 C30 C36 124.89(15)
C29 C30 C25 118.13(14)
C29 C30 C36 116.97(14)
C27 C28 C29 116.97(15)
C27 C28 C32 123.18(15)
C29 C28 C32 119.84(15)
C4 C8 C9 108.48(13)
C4 C8 C10 109.22(14)
C11 C8 C4 112.08(13)
C11 C8 C9 108.87(15)
C11 C8 C10 108.62(14)
C9 C8 C10 109.54(14)
C17 C16 C20 119.76(15)
C15 C16 C17 116.97(15)
C15 C16 C20 123.26(14)
C16 C15 C14 123.18(15)
C30 C29 C28 123.49(15)
C16 C20 C22 108.48(14)
C21 C20 C16 111.76(15)
C21 C20 C23 108.61(15)
C21 C20 C22 108.72(14)
C23 C20 C16 109.92(13)
C23 C20 C22 109.31(16)
C28 C32 C34 108.90(15)
C33 C32 C28 112.26(15)
C33 C32 C35 108.67(16)
C33 C32 C34 108.92(16)
C35 C32 C28 109.94(14)
C35 C32 C34 108.06(16)

loop_
_geom_bond_atom_site_label_1
_geom_bond_atom_site_label_2
_geom_bond_distance
P3 O6 1.5964(11)
P3 O4 1.6198(11)
P3 O5 1.4531(12)
P3 C25 1.7827(17)
P1 O6 1.6095(11)
P1 O1 1.4526(12)
P1 O2 1.6123(11)
P1 C1 1.7777(16)
P2 O4 1.6046(12)
P2 O2 1.6115(11)
P2 O3 1.4522(12)
P2 C13 1.7841(16)
C18 C13 1.413(2)
C18 C17 1.392(2)
C18 C24 1.510(2)
C2 C1 1.423(2)
C2 C3 1.390(2)
C2 C7 1.512(2)
C6 C1 1.413(2)
C6 C12 1.513(2)
C6 C5 1.393(2)
C26 C25 1.414(2)
C26 C27 1.388(2)
C26 C31 1.515(2)
C3 C4 1.396(2)
C25 C30 1.419(2)
C14 C13 1.417(2)
C14 C15 1.399(2)
C14 C19 1.511(2)
C17 C16 1.399(2)
C27 C28 1.392(2)
C4 C5 1.390(2)
C4 C8 1.532(2)
C30 C29 1.388(2)
C30 C36 1.513(2)
C28 C29 1.392(2)
C28 C32 1.532(2)
C8 C11 1.528(2)
C8 C9 1.536(2)
C8 C10 1.540(2)
C16 C15 1.385(2)
C16 C20 1.533(2)
C20 C21 1.526(2)
C20 C23 1.533(2)
C20 C22 1.536(3)
C32 C33 1.520(3)
C32 C35 1.529(2)
C32 C34 1.538(3)
